data_7231843
loop_
_publ_author_name
'Huang, Hong'
'Gao, Wei'
'Zhang, Xiu-Mei'
'Zhou, Ai-Mei'
'Liu, Jie-Ping'

_publ_section_title
;
 3D LnIII-MOFs: displaying slow magnetic relaxation and highly sensitive
 luminescence sensing of alkylamines
;
_journal_issue 4
_journal_name_full CrystEngComm
_journal_page_first 694
_journal_paper_doi 10.1039/C8CE01762J
_journal_volume 21
_journal_year 2019
_chemical_formula_sum 'C39 H43 Dy2 N5 O24'
_chemical_formula_weight 1290.78
_space_group_crystal_system orthorhombic
_space_group_IT_number 60
_space_group_name_Hall '-P 2n 2ab'
_space_group_name_H-M_alt 'P b c n'
_symmetry_space_group_name_Hall '-P 2n 2ab'
_symmetry_space_group_name_H-M 'P b c n'
_atom_sites_solution_hydrogens mixed
_audit_creation_method SHELXL-2014/7
_audit_update_record
;
2018-11-08 deposited with the CCDC.
2018-11-21 downloaded from the CCDC.
;
_cell_angle_alpha 90
_cell_angle_beta 90
_cell_angle_gamma 90
_cell_formula_units_Z 4
_cell_length_a 12.0109(11)
_cell_length_b 14.1322(12)
_cell_length_c 28.639(3)
_cell_measurement_reflns_used 5978
_cell_measurement_temperature 296(2)
_cell_measurement_theta_max 27.128
_cell_measurement_theta_min 2.845
_cell_volume 4861.2(8)
_computing_cell_refinement 'Bruker SMART'
_computing_data_collection 'Bruker SMART'
_computing_data_reduction 'Bruker SAINT'
_computing_molecular_graphics 'Bruker SHELXTL'
_computing_publication_material 'Bruker SHELXTL'
_computing_structure_refinement 'SHELXL-2014/7 (Sheldrick, 2014)'
_computing_structure_solution 'Bruker SHELXTL'
_diffrn_ambient_temperature 296(2)
_diffrn_measured_fraction_theta_full 0.995
_diffrn_measured_fraction_theta_max 0.995
_diffrn_measurement_device_type 'CCD area detector'
_diffrn_measurement_method 'phi and omega scans'
_diffrn_radiation_type MoK\a
_diffrn_radiation_wavelength 0.71073
_diffrn_reflns_av_R_equivalents 0.0722
_diffrn_reflns_av_unetI/netI 0.0493
_diffrn_reflns_Laue_measured_fraction_full 0.995
_diffrn_reflns_Laue_measured_fraction_max 0.995
_diffrn_reflns_limit_h_max 14
_diffrn_reflns_limit_h_min -10
_diffrn_reflns_limit_k_max 16
_diffrn_reflns_limit_k_min -16
_diffrn_reflns_limit_l_max 34
_diffrn_reflns_limit_l_min -33
_diffrn_reflns_number 22986
_diffrn_reflns_point_group_measured_fraction_full 0.995
_diffrn_reflns_point_group_measured_fraction_max 0.995
_diffrn_reflns_theta_full 25.000
_diffrn_reflns_theta_max 25.000
_diffrn_reflns_theta_min 2.213
_diffrn_source 'fine-focus sealed tube'
_exptl_absorpt_coefficient_mu 3.139
_exptl_absorpt_correction_T_max 0.8589
_exptl_absorpt_correction_T_min 0.7655
_exptl_absorpt_correction_type multi-scan
_exptl_crystal_colour colorless
_exptl_crystal_density_diffrn 1.764
_exptl_crystal_density_method 'not measured'
_exptl_crystal_description block
_exptl_crystal_F_000 2544
_exptl_crystal_size_max 0.100
_exptl_crystal_size_mid 0.100
_exptl_crystal_size_min 0.080
_refine_diff_density_max 1.299
_refine_diff_density_min -1.635
_refine_diff_density_rms 0.156
_refine_ls_extinction_method none
_refine_ls_goodness_of_fit_ref 1.002
_refine_ls_hydrogen_treatment mixed
_refine_ls_matrix_type full
_refine_ls_number_parameters 307
_refine_ls_number_reflns 4263
_refine_ls_number_restraints 314
_refine_ls_restrained_S_all 1.003
_refine_ls_R_factor_all 0.0626
_refine_ls_R_factor_gt 0.0453
_refine_ls_shift/su_max 0.001
_refine_ls_shift/su_mean 0.000
_refine_ls_structure_factor_coef Fsqd
_refine_ls_weighting_details 'w=1/[\s^2^(Fo^2^)+(0.0850P)^2^] where P=(Fo^2^+2Fc^2^)/3'
_refine_ls_weighting_scheme calc
_refine_ls_wR_factor_gt 0.1252
_refine_ls_wR_factor_ref 0.1334
_reflns_Friedel_coverage 0.000
_reflns_number_gt 3040
_reflns_number_total 4263
_reflns_threshold_expression 'I > 2\s(I)'
_cod_data_source_file c8ce01762j2.cif
_cod_data_source_block s_CCDC1
_cod_depositor_comments 'Adding full bibliography for 7231842--7231843.cif.'
_cod_original_cell_volume 4861.2(7)
_cod_database_code 7231843
_shelx_shelxl_version_number 2014/7
_shelx_space_group_comment
;
The symmetry employed for this shelxl refinement is uniquely defined
by the following loop, which should always be used as a source of
symmetry information in preference to the above space-group names.
They are only intended as comments.
;
_shelx_estimated_absorpt_t_min 0.744
_shelx_estimated_absorpt_t_max 0.787
_platon_squeeze_void_probe_radius 1.20

loop_
_space_group_symop_operation_xyz
'x, y, z'
'-x+1/2, -y+1/2, z+1/2'
'-x, y, -z+1/2'
'x+1/2, -y+1/2, -z'
'-x, -y, -z'
'x-1/2, y-1/2, -z-1/2'
'x, -y, z-1/2'
'-x-1/2, y-1/2, z'

loop_
_atom_site_label
_atom_site_type_symbol
_atom_site_fract_x
_atom_site_fract_y
_atom_site_fract_z
_atom_site_U_iso_or_equiv
_atom_site_adp_type
_atom_site_occupancy
_atom_site_site_symmetry_order
_atom_site_calc_flag
_atom_site_refinement_flags_posn
_atom_site_refinement_flags_adp
_atom_site_refinement_flags_occupancy
Dy1 Dy 0.89898(3) 0.04539(2) 0.43100(2) 0.02787(15) Uani 1 1 d . U .
O1 O 1.0514(5) 0.1004(4) 0.37984(15) 0.0431(13) Uani 1 1 d . U .
O2 O 1.0518(4) 0.1528(3) 0.45238(16) 0.0379(11) Uani 1 1 d . U .
O3 O 1.3352(5) 0.3888(4) 0.50051(16) 0.0501(15) Uani 1 1 d . U .
O4 O 1.4538(5) 0.4480(3) 0.44986(19) 0.0469(13) Uani 1 1 d . U .
O5 O 1.3416(6) 0.2977(4) 0.11319(19) 0.0657(18) Uani 1 1 d . U .
O6 O 1.3769(5) 0.4489(4) 0.13209(17) 0.0456(14) Uani 1 1 d . U .
O7 O 1.346(2) 0.067(2) 0.2449(12) 0.080(7) Uani 0.5 1 d . U P
O7' O 1.295(2) 0.077(2) 0.2528(12) 0.086(7) Uani 0.5 1 d . U P
O8 O 1.4148(7) 0.1156(5) 0.3070(2) 0.082(2) Uani 1 1 d . U .
O9 O 0.8227(5) -0.0972(4) 0.46885(18) 0.0454(13) Uani 1 1 d D U .
H9A H 0.858(7) -0.128(5) 0.4478(17) 0.068 Uiso 1 1 d D U .
H9B H 0.834(7) -0.125(5) 0.4949(12) 0.068 Uiso 1 1 d D U .
O10 O 0.8466(6) 0.1884(5) 0.3918(3) 0.078(2) Uani 1 1 d D U .
H10C H 0.781(4) 0.199(8) 0.401(4) 0.117 Uiso 1 1 d D U .
O11 O 0.7026(6) 0.0535(5) 0.4204(2) 0.0701(19) Uani 1 1 d . U .
N1 N 1.3628(8) 0.1343(5) 0.2728(3) 0.062(2) Uani 1 1 d . U .
N2 N 0.5210(14) 0.0367(9) 0.4260(4) 0.128(4) Uani 1 1 d . U .
C1 C 1.0921(6) 0.1527(5) 0.4109(2) 0.0324(15) Uani 1 1 d . U .
C2 C 1.1864(6) 0.2162(5) 0.4006(2) 0.0301(14) Uani 1 1 d . U .
C3 C 1.2369(6) 0.2726(5) 0.4342(2) 0.0316(15) Uani 1 1 d . U .
H3A H 1.2142 0.2679 0.4652 0.038 Uiso 1 1 calc R U .
C4 C 1.3209(6) 0.3362(5) 0.4223(2) 0.0303(15) Uani 1 1 d . U .
C5 C 1.3545(6) 0.3458(5) 0.3757(2) 0.0357(16) Uani 1 1 d . U .
H5A H 1.4087 0.3898 0.3676 0.043 Uiso 1 1 calc R U .
C6 C 1.3059(6) 0.2887(5) 0.3412(2) 0.0353(15) Uani 1 1 d . U .
C7 C 1.2233(6) 0.2252(5) 0.3530(2) 0.0354(16) Uani 1 1 d . U .
H7A H 1.1910 0.1878 0.3299 0.043 Uiso 1 1 calc R U .
C8 C 1.3752(6) 0.3950(5) 0.4599(3) 0.0334(16) Uani 1 1 d . U .
C9 C 1.3356(6) 0.3040(5) 0.2910(2) 0.0400(16) Uani 1 1 d . U .
C10 C 1.3370(8) 0.3964(5) 0.2734(3) 0.049(2) Uani 1 1 d . U .
H10A H 1.3314 0.4470 0.2940 0.059 Uiso 1 1 calc R U .
C11 C 1.3464(8) 0.4147(6) 0.2256(3) 0.0466(19) Uani 1 1 d . U .
H11A H 1.3492 0.4770 0.2152 0.056 Uiso 1 1 calc R U .
C12 C 1.3517(7) 0.3421(5) 0.1936(2) 0.0420(18) Uani 1 1 d . U .
C13 C 1.3532(7) 0.2498(5) 0.2100(3) 0.0430(18) Uani 1 1 d . U .
H13A H 1.3578 0.1991 0.1894 0.052 Uiso 1 1 calc R U .
C14 C 1.3474(7) 0.2344(5) 0.2585(3) 0.0412(17) Uani 1 1 d . U .
C15 C 1.3569(7) 0.3640(6) 0.1424(3) 0.0437(18) Uani 1 1 d . U .
C16 C 0.6243(17) 0.0136(14) 0.4158(6) 0.123(4) Uani 1 1 d . U .
C17 C 0.4945(18) 0.1332(11) 0.4417(6) 0.165(5) Uani 1 1 d . U .
H17A H 0.4160 0.1382 0.4476 0.248 Uiso 1 1 calc DR U .
H17B H 0.5348 0.1467 0.4699 0.248 Uiso 1 1 calc R U .
H17C H 0.5154 0.1777 0.4180 0.248 Uiso 1 1 calc R U .
C18 C 0.4334(18) -0.0380(10) 0.4065(8) 0.178(5) Uani 1 1 d . U .
H18A H 0.3595 -0.0182 0.4147 0.267 Uiso 1 1 calc DR U .
H18B H 0.4398 -0.0418 0.3732 0.267 Uiso 1 1 calc R U .
H18C H 0.4482 -0.0989 0.4199 0.267 Uiso 1 1 calc R U .

loop_
_atom_site_aniso_label
_atom_site_aniso_U_11
_atom_site_aniso_U_22
_atom_site_aniso_U_33
_atom_site_aniso_U_23
_atom_site_aniso_U_13
_atom_site_aniso_U_12
Dy1 0.0295(2) 0.0319(2) 0.0222(2) -0.00216(13) 0.00001(14) -0.00169(14)
O1 0.047(3) 0.057(3) 0.026(2) -0.007(2) 0.002(2) -0.021(3)
O2 0.042(3) 0.044(3) 0.028(2) -0.004(2) 0.005(2) -0.011(2)
O3 0.058(4) 0.067(4) 0.026(2) -0.014(2) -0.006(3) -0.018(3)
O4 0.048(3) 0.044(3) 0.048(3) -0.007(2) -0.005(3) -0.015(3)
O5 0.108(5) 0.052(3) 0.037(3) 0.000(3) 0.003(3) -0.029(4)
O6 0.066(4) 0.047(3) 0.024(3) 0.009(2) 0.008(3) -0.014(3)
O7 0.110(18) 0.044(7) 0.086(13) 0.000(7) -0.008(15) -0.018(13)
O7' 0.127(18) 0.047(10) 0.085(13) 0.006(9) 0.004(13) -0.030(13)
O8 0.116(7) 0.068(5) 0.063(4) 0.011(3) 0.001(4) 0.026(4)
O9 0.053(4) 0.050(3) 0.034(3) 0.005(2) 0.003(3) -0.007(2)
O10 0.053(4) 0.073(4) 0.107(6) 0.045(4) -0.002(4) 0.010(3)
O11 0.048(3) 0.082(5) 0.080(4) 0.015(3) -0.019(3) -0.011(3)
N1 0.091(6) 0.053(4) 0.042(4) 0.009(3) 0.010(4) -0.004(4)
N2 0.127(4) 0.129(4) 0.129(4) 0.0008(10) 0.0003(10) 0.0003(10)
C1 0.036(4) 0.035(4) 0.027(3) 0.003(3) -0.004(3) -0.002(3)
C2 0.030(4) 0.038(4) 0.023(3) 0.005(3) -0.004(3) -0.006(3)
C3 0.037(4) 0.041(4) 0.017(3) 0.004(3) 0.001(3) -0.006(3)
C4 0.034(4) 0.037(4) 0.019(3) 0.005(3) -0.006(3) 0.000(3)
C5 0.034(4) 0.040(4) 0.033(3) 0.006(3) -0.001(3) -0.005(3)
C6 0.039(4) 0.042(4) 0.025(3) 0.006(3) -0.001(3) -0.005(3)
C7 0.039(4) 0.046(4) 0.021(3) 0.001(3) -0.005(3) -0.010(3)
C8 0.034(4) 0.030(4) 0.036(4) 0.001(3) -0.005(3) -0.002(3)
C9 0.038(4) 0.050(4) 0.031(3) 0.002(3) -0.002(3) -0.009(3)
C10 0.074(6) 0.044(4) 0.029(3) -0.002(3) 0.010(4) -0.012(4)
C11 0.067(6) 0.042(4) 0.031(3) 0.004(3) 0.001(4) -0.005(4)
C12 0.042(4) 0.053(4) 0.031(3) 0.006(3) 0.008(3) -0.020(4)
C13 0.050(5) 0.044(4) 0.035(3) 0.003(3) 0.004(4) -0.008(4)
C14 0.045(4) 0.039(3) 0.040(4) 0.007(3) 0.009(4) -0.016(3)
C15 0.048(5) 0.054(4) 0.029(3) 0.008(3) 0.003(4) -0.009(4)
C16 0.122(4) 0.123(4) 0.123(4) 0.0002(10) -0.0003(10) -0.0009(10)
C17 0.165(5) 0.164(5) 0.167(5) -0.001(2) 0.001(2) 0.002(2)
C18 0.176(6) 0.178(6) 0.180(6) -0.001(2) -0.002(2) -0.004(2)

loop_
_atom_type_symbol
_atom_type_description
_atom_type_scat_dispersion_real
_atom_type_scat_dispersion_imag
_atom_type_scat_source
C C 0.0033 0.0016 'International Tables Vol C Tables 4.2.6.8 and 6.1.1.4'
H H 0.0000 0.0000 'International Tables Vol C Tables 4.2.6.8 and 6.1.1.4'
N N 0.0061 0.0033 'International Tables Vol C Tables 4.2.6.8 and 6.1.1.4'
O O 0.0106 0.0060 'International Tables Vol C Tables 4.2.6.8 and 6.1.1.4'
Dy Dy -0.1892 4.4098 'International Tables Vol C Tables 4.2.6.8 and 6.1.1.4'

loop_
_geom_angle_atom_site_label_1
_geom_angle_atom_site_label_2
_geom_angle_atom_site_label_3
_geom_angle
_geom_angle_site_symmetry_1
_geom_angle_site_symmetry_3
O6 Dy1 O3 151.5(2) 6_556 4_456
O6 Dy1 O4 85.3(2) 6_556 8_855
O3 Dy1 O4 107.27(19) 4_456 8_855
O6 Dy1 O11 79.2(2) 6_556 .
O3 Dy1 O11 76.1(2) 4_456 .
O4 Dy1 O11 144.9(2) 8_855 .
O6 Dy1 O10 95.9(2) 6_556 .
O3 Dy1 O10 88.3(2) 4_456 .
O4 Dy1 O10 144.6(2) 8_855 .
O11 Dy1 O10 68.9(2) . .
O6 Dy1 O2 130.80(18) 6_556 .
O3 Dy1 O2 77.70(19) 4_456 .
O4 Dy1 O2 74.79(19) 8_855 .
O11 Dy1 O2 137.9(2) . .
O10 Dy1 O2 78.0(2) . .
O6 Dy1 O9 79.42(17) 6_556 .
O3 Dy1 O9 80.31(18) 4_456 .
O4 Dy1 O9 72.19(19) 8_855 .
O11 Dy1 O9 74.1(2) . .
O10 Dy1 O9 142.9(2) . .
O2 Dy1 O9 132.27(17) . .
O6 Dy1 O1 78.71(18) 6_556 .
O3 Dy1 O1 128.68(19) 4_456 .
O4 Dy1 O1 76.01(19) 8_855 .
O11 Dy1 O1 130.1(2) . .
O10 Dy1 O1 69.6(2) . .
O2 Dy1 O1 53.15(15) . .
O9 Dy1 O1 142.52(18) . .
O6 Dy1 C1 104.8(2) 6_556 .
O3 Dy1 C1 103.3(2) 4_456 .
O4 Dy1 C1 74.8(2) 8_855 .
O11 Dy1 C1 139.5(2) . .
O10 Dy1 C1 70.6(2) . .
O2 Dy1 C1 26.89(18) . .
O9 Dy1 C1 146.30(19) . .
O1 Dy1 C1 26.31(17) . .
O6 Dy1 H9A 63.4(11) 6_556 .
O3 Dy1 H9A 99.3(5) 4_456 .
O4 Dy1 H9A 62.0(18) 8_855 .
O11 Dy1 H9A 82.9(18) . .
O10 Dy1 H9A 148(2) . .
O2 Dy1 H9A 134(2) . .
O9 Dy1 H9A 19.5(5) . .
O1 Dy1 H9A 124.0(9) . .
C1 Dy1 H9A 135.6(16) . .
C1 O1 Dy1 93.0(4) . .
C1 O2 Dy1 92.9(4) . .
C8 O3 Dy1 129.1(5) . 4_556
C8 O4 Dy1 179.5(6) . 8_865
C15 O6 Dy1 141.1(5) . 6_666
O7' O7 N1 77(5) . .
O7 O7' N1 72(5) . .
Dy1 O9 H9A 86(6) . .
Dy1 O9 H9B 135(6) . .
H9A O9 H9B 107.9(18) . .
Dy1 O10 H10C 104(9) . .
C16 O11 Dy1 146.5(12) . .
O8 N1 O7 116.3(17) . .
O8 N1 O7' 124.3(18) . .
O7 N1 O7' 30.5(16) . .
O8 N1 C14 120.2(8) . .
O7 N1 C14 121.4(17) . .
O7' N1 C14 113.2(17) . .
C16 N2 C17 120.1(17) . .
C16 N2 C18 112.5(15) . .
C17 N2 C18 125.4(16) . .
O1 C1 O2 120.6(6) . .
O1 C1 C2 121.0(6) . .
O2 C1 C2 118.4(6) . .
O1 C1 Dy1 60.6(4) . .
O2 C1 Dy1 60.2(3) . .
C2 C1 Dy1 174.9(5) . .
C3 C2 C7 118.1(6) . .
C3 C2 C1 123.0(6) . .
C7 C2 C1 118.7(6) . .
C2 C3 C4 121.1(6) . .
C2 C3 H3A 119.5 . .
C4 C3 H3A 119.5 . .
C3 C4 C5 120.3(6) . .
C3 C4 C8 119.6(6) . .
C5 C4 C8 120.1(6) . .
C4 C5 C6 119.7(7) . .
C4 C5 H5A 120.2 . .
C6 C5 H5A 120.2 . .
C7 C6 C5 120.0(6) . .
C7 C6 C9 120.1(6) . .
C5 C6 C9 119.6(6) . .
C6 C7 C2 120.8(6) . .
C6 C7 H7A 119.6 . .
C2 C7 H7A 119.6 . .
O4 C8 O3 123.1(7) . .
O4 C8 C4 119.8(6) . .
O3 C8 C4 117.0(6) . .
C14 C9 C10 115.3(7) . .
C14 C9 C6 125.2(6) . .
C10 C9 C6 119.0(7) . .
C11 C10 C9 121.8(7) . .
C11 C10 H10A 119.1 . .
C9 C10 H10A 119.1 . .
C12 C11 C10 121.1(7) . .
C12 C11 H11A 119.4 . .
C10 C11 H11A 119.4 . .
C11 C12 C13 118.4(7) . .
C11 C12 C15 119.9(7) . .
C13 C12 C15 121.7(7) . .
C12 C13 C14 118.7(7) . .
C12 C13 H13A 120.6 . .
C14 C13 H13A 120.6 . .
C9 C14 C13 124.5(7) . .
C9 C14 N1 120.9(7) . .
C13 C14 N1 114.4(7) . .
O6 C15 O5 125.3(7) . .
O6 C15 C12 115.7(7) . .
O5 C15 C12 119.0(7) . .
O11 C16 N2 130.5(19) . .
N2 C17 H17A 109.5 . .
N2 C17 H17B 109.5 . .
H17A C17 H17B 109.5 . .
N2 C17 H17C 109.5 . .
H17A C17 H17C 109.5 . .
H17B C17 H17C 109.5 . .
N2 C18 H18A 109.5 . .
N2 C18 H18B 109.5 . .
H18A C18 H18B 109.5 . .
N2 C18 H18C 109.5 . .
H18A C18 H18C 109.5 . .
H18B C18 H18C 109.5 . .

loop_
_geom_bond_atom_site_label_1
_geom_bond_atom_site_label_2
_geom_bond_distance
_geom_bond_site_symmetry_2
Dy1 O6 2.279(5) 6_556
Dy1 O3 2.302(5) 4_456
Dy1 O4 2.305(5) 8_855
Dy1 O11 2.381(7) .
Dy1 O10 2.396(6) .
Dy1 O2 2.459(5) .
Dy1 O9 2.465(5) .
Dy1 O1 2.470(5) .
Dy1 C1 2.830(7) .
Dy1 H9A 2.55(8) .
O1 C1 1.256(8) .
O2 C1 1.282(8) .
O3 C8 1.262(8) .
O3 Dy1 2.302(5) 4_556
O4 C8 1.238(9) .
O4 Dy1 2.305(5) 8_865
O5 C15 1.270(9) .
O6 C15 1.259(9) .
O6 Dy1 2.279(5) 6_666
O7 O7' 0.67(4) .
O7 N1 1.26(3) .
O7' N1 1.28(3) .
O8 N1 1.190(10) .
O9 H9A 0.852(10) .
O9 H9B 0.852(10) .
O10 H10C 0.848(10) .
O11 C16 1.104(19) .
N1 C14 1.485(10) .
N2 C16 1.32(2) .
N2 C17 1.472(16) .
N2 C18 1.590(19) .
C1 C2 1.475(9) .
C2 C3 1.389(9) .
C2 C7 1.439(9) .
C3 C4 1.394(9) .
C3 H3A 0.9300 .
C4 C5 1.402(9) .
C4 C8 1.509(9) .
C5 C6 1.403(10) .
C5 H5A 0.9300 .
C6 C7 1.380(9) .
C6 C9 1.497(9) .
C7 H7A 0.9300 .
C9 C14 1.361(10) .
C9 C10 1.400(10) .
C10 C11 1.398(10) .
C10 H10A 0.9300 .
C11 C12 1.377(10) .
C11 H11A 0.9300 .
C12 C13 1.386(10) .
C12 C15 1.500(10) .
C13 C14 1.407(10) .
C13 H13A 0.9300 .
C17 H17A 0.9600 .
C17 H17B 0.9600 .
C17 H17C 0.9600 .
C18 H18A 0.9600 .
C18 H18B 0.9600 .
C18 H18C 0.9600 .

loop_
_platon_squeeze_void_nr
_platon_squeeze_void_average_x
_platon_squeeze_void_average_y
_platon_squeeze_void_average_z
_platon_squeeze_void_volume
_platon_squeeze_void_count_electrons
_platon_squeeze_void_content
1 0.000 0.277 0.250 158 43 ' '
2 0.000 0.723 0.750 157 43 ' '
3 0.500 0.777 0.250 158 43 ' '
4 0.500 0.223 0.750 157 43 ' '
